data_7151779
loop_
_publ_author_name
'Wu, Wei-Bin'
'Chen, Shu-Han'
'Hou, Jin-Qiang'
'Tan, Jia-Heng'
'Ou, Tian-Miao'
'Huang, Shi-Liang'
'Li, Ding'
'Gu, Lian-Quan'
'Huang, Zhi-Shu'

_publ_section_title
;
 Disubstituted 2-phenyl-benzopyranopyrimidine derivatives as a new type
 of highly selective ligands for telomeric G-quadruplex DNA.
;
_journal_issue 8
_journal_name_full 'Organic &amp; biomolecular chemistry'
_journal_page_first 2975
_journal_page_last 2986
_journal_paper_doi 10.1039/c0ob00921k
_journal_volume 9
_journal_year 2011
_chemical_formula_moiety 'C24 H25 N5 O3, C H Cl3'
_chemical_formula_sum 'C25 H26 Cl3 N5 O3'
_chemical_formula_weight 550.86
_space_group_IT_number 2
_symmetry_cell_setting triclinic
_symmetry_space_group_name_Hall '-P 1'
_symmetry_space_group_name_H-M 'P -1'
_atom_sites_solution_hydrogens geom
_atom_sites_solution_primary direct
_atom_sites_solution_secondary difmap
_audit_creation_method SHELXL-97
_cell_angle_alpha 83.548(2)
_cell_angle_beta 72.050(2)
_cell_angle_gamma 67.759(3)
_cell_formula_units_Z 2
_cell_length_a 9.2025(3)
_cell_length_b 11.0726(3)
_cell_length_c 14.1584(4)
_cell_measurement_reflns_used 12953
_cell_measurement_temperature 153(2)
_cell_measurement_theta_max 68.1263
_cell_measurement_theta_min 3.2785
_cell_volume 1270.33(7)
_computing_cell_refinement
;
CrysAlisPro, Oxford Diffraction Ltd.,
Version 1.171.33.66 (release 28-04-2010 CrysAlis171 .NET)
(compiled Apr 28 2010,14:27:37)
;
_computing_data_collection
;
CrysAlisPro, Oxford Diffraction Ltd.,
Version 1.171.33.66 (release 28-04-2010 CrysAlis171 .NET)
(compiled Apr 28 2010,14:27:37)
;
_computing_data_reduction
;
CrysAlisPro, Oxford Diffraction Ltd.,
Version 1.171.33.66 (release 28-04-2010 CrysAlis171 .NET)
(compiled Apr 28 2010,14:27:37)
;
_computing_molecular_graphics
;
OLEX2: a complete structure solution, refinement and analysis program. Dolomanov et al., J. Appl. Cryst. (2009). 42, 339-341
;
_computing_publication_material
;
OLEX2: a complete structure solution, refinement and analysis program. Dolomanov et al., J. Appl. Cryst. (2009). 42, 339-341
;
_computing_structure_refinement 'SHELXL-97 (Sheldrick, 1997)'
_computing_structure_solution 'SHELXS-97 (Sheldrick, 1990)'
_diffrn_ambient_temperature 153(2)
_diffrn_detector_area_resol_mean 8.2417
_diffrn_measured_fraction_theta_full 0.998
_diffrn_measured_fraction_theta_max 0.998
_diffrn_measurement_details
;
1 omega -71.00 21.00 1.0000 1.5000
omega____ theta____ kappa____ phi______ frames
- -42.7034 37.0000 60.0000 92

2 omega -118.00 -19.00 1.0000 1.5000
omega____ theta____ kappa____ phi______ frames
- -42.7034 -37.0000 -120.0000 99

3 omega 8.00 90.00 1.0000 1.5000
omega____ theta____ kappa____ phi______ frames
- 42.7034 -125.0000 -180.0000 82

4 omega -109.00 -83.00 1.0000 8.0000
omega____ theta____ kappa____ phi______ frames
- -95.0000 125.0000 -90.0000 26

5 omega -35.00 -10.00 1.0000 8.0000
omega____ theta____ kappa____ phi______ frames
- -95.0000 93.0000 159.0000 25

6 omega -113.00 -62.00 1.0000 8.0000
omega____ theta____ kappa____ phi______ frames
- -95.0000 125.0000 30.0000 51

7 omega -120.00 -94.00 1.0000 8.0000
omega____ theta____ kappa____ phi______ frames
- -95.0000 125.0000 -180.0000 26

8 omega 15.00 112.00 1.0000 8.0000
omega____ theta____ kappa____ phi______ frames
- 100.0000 -93.0000 -159.0000 97

9 omega 27.00 77.00 1.0000 8.0000
omega____ theta____ kappa____ phi______ frames
- 100.0000 -45.0000 -180.0000 50

10 omega 50.00 142.00 1.0000 8.0000
omega____ theta____ kappa____ phi______ frames
- 100.0000 -15.0000 -120.0000 92

11 omega 26.00 51.00 1.0000 8.0000
omega____ theta____ kappa____ phi______ frames
- 100.0000 -45.0000 120.0000 25

12 omega 26.00 76.00 1.0000 8.0000
omega____ theta____ kappa____ phi______ frames
- 100.0000 -45.0000 60.0000 50

13 omega 26.00 75.00 1.0000 8.0000
omega____ theta____ kappa____ phi______ frames
- 100.0000 -45.0000 0.0000 49

14 omega 58.00 140.00 1.0000 8.0000
omega____ theta____ kappa____ phi______ frames
- 100.0000 15.0000 -60.0000 82

15 omega 36.00 70.00 1.0000 8.0000
omega____ theta____ kappa____ phi______ frames
- 100.0000 -45.0000 -60.0000 34

16 omega 87.00 139.00 1.0000 8.0000
omega____ theta____ kappa____ phi______ frames
- 100.0000 -15.0000 0.0000 52

17 omega 26.00 64.00 1.0000 8.0000
omega____ theta____ kappa____ phi______ frames
- 100.0000 -15.0000 0.0000 38

18 omega 76.00 122.00 1.0000 8.0000
omega____ theta____ kappa____ phi______ frames
- 100.0000 -77.0000 60.0000 46

19 omega 21.00 133.00 1.0000 8.0000
omega____ theta____ kappa____ phi______ frames
- 100.0000 -77.0000 -60.0000 112

20 omega 128.00 154.00 1.0000 8.0000
omega____ theta____ kappa____ phi______ frames
- 100.0000 125.0000 30.0000 26

21 omega -121.00 -9.00 1.0000 1.5000
omega____ theta____ kappa____ phi______ frames
- -42.7034 -77.0000 0.0000 112

22 omega -118.00 -13.00 1.0000 1.5000
omega____ theta____ kappa____ phi______ frames
- -42.7034 -37.0000 30.0000 105

23 omega -120.00 -73.00 1.0000 1.5000
omega____ theta____ kappa____ phi______ frames
- -42.7034 -125.0000 150.0000 47

24 omega -121.00 -9.00 1.0000 1.5000
omega____ theta____ kappa____ phi______ frames
- -42.7034 -77.0000 150.0000 112

25 omega -174.00 -98.00 1.0000 8.0000
omega____ theta____ kappa____ phi______ frames
- -95.0000 -77.0000 -120.0000 76

26 omega -174.00 -61.00 1.0000 8.0000
omega____ theta____ kappa____ phi______ frames
- -95.0000 -77.0000 -180.0000 113

27 omega -174.00 -61.00 1.0000 8.0000
omega____ theta____ kappa____ phi______ frames
- -95.0000 -77.0000 120.0000 113

28 omega 72.00 174.00 1.0000 8.0000
omega____ theta____ kappa____ phi______ frames
- 100.0000 45.0000 -30.0000 102

29 omega 52.00 178.00 1.0000 8.0000
omega____ theta____ kappa____ phi______ frames
- 100.0000 15.0000 90.0000 126
;
_diffrn_measurement_device_type 'Xcalibur, Onyx, Nova'
_diffrn_measurement_method '\w scans'
_diffrn_orient_matrix_UB_11 -0.0680547
_diffrn_orient_matrix_UB_12 0.1464752
_diffrn_orient_matrix_UB_13 0.0251965
_diffrn_orient_matrix_UB_21 0.1041903
_diffrn_orient_matrix_UB_22 0.0259732
_diffrn_orient_matrix_UB_23 -0.1027492
_diffrn_orient_matrix_UB_31 -0.1421335
_diffrn_orient_matrix_UB_32 0.0215862
_diffrn_orient_matrix_UB_33 -0.0434744
_diffrn_radiation_monochromator mirror
_diffrn_radiation_source 'Nova (Cu) X-ray Source'
_diffrn_radiation_type CuK\a
_diffrn_radiation_wavelength 1.5418
_diffrn_reflns_av_R_equivalents 0.0201
_diffrn_reflns_av_sigmaI/netI 0.0143
_diffrn_reflns_limit_h_max 10
_diffrn_reflns_limit_h_min -11
_diffrn_reflns_limit_k_max 13
_diffrn_reflns_limit_k_min -13
_diffrn_reflns_limit_l_max 16
_diffrn_reflns_limit_l_min -17
_diffrn_reflns_number 16614
_diffrn_reflns_theta_full 68.24
_diffrn_reflns_theta_max 68.24
_diffrn_reflns_theta_min 3.28
_diffrn_standards_decay_% none
_exptl_absorpt_coefficient_mu 3.584
_exptl_absorpt_correction_T_max 1.0
_exptl_absorpt_correction_T_min 0.49487
_exptl_absorpt_correction_type multi-scan
_exptl_absorpt_process_details
;
CrysAlisPro, Oxford Diffraction Ltd.,
Version 1.171.33.66 (release 28-04-2010 CrysAlis171 .NET)
(compiled Apr 28 2010,14:27:37)
Empirical absorption correction using spherical harmonics,
implemented in SCALE3 ABSPACK scaling algorithm.
;
_exptl_crystal_density_diffrn 1.440
_exptl_crystal_density_method 'not measured'
_exptl_crystal_F_000 572
_exptl_crystal_size_max 0.40
_exptl_crystal_size_mid 0.20
_exptl_crystal_size_min 0.10
_refine_diff_density_max 0.319
_refine_diff_density_min -0.467
_refine_diff_density_rms 0.040
_refine_ls_extinction_method none
_refine_ls_goodness_of_fit_ref 0.931
_refine_ls_hydrogen_treatment constr
_refine_ls_matrix_type full
_refine_ls_number_parameters 326
_refine_ls_number_reflns 4645
_refine_ls_number_restraints 0
_refine_ls_restrained_S_all 0.931
_refine_ls_R_factor_all 0.0335
_refine_ls_R_factor_gt 0.0308
_refine_ls_shift/su_max 0.010
_refine_ls_shift/su_mean 0.001
_refine_ls_structure_factor_coef Fsqd
_refine_ls_weighting_details
;
calc w=1/[\s^2^(Fo^2^)+(0.0581P)^2^+0.4855P] where P=(Fo^2^+2Fc^2^)/3
;
_refine_ls_weighting_scheme calc
_refine_ls_wR_factor_gt 0.0860
_refine_ls_wR_factor_ref 0.0894
_reflns_number_gt 4269
_reflns_number_total 4645
_reflns_threshold_expression >2sigma(I)
_cod_data_source_file c0ob00921k.txt
_cod_data_source_block 6d
_cod_depositor_comments
;
The following automatic conversions were performed:
'_symmetry_cell_setting' value 'Triclinic' changed to 'triclinic'
according to '/home/saulius/struct/CIF-dictionaries/cif_core.dic'
dictionary named 'cif_core.dic' version 2.4.1 from 2010-06-29.

Automatic conversion script
Id: cif_fix_enum 1555 2011-01-17 13:19:09Z saulius 
;
_cod_original_cell_volume 1270.33(6)
_cod_database_code 7151779

loop_
_space_group_symop_id
_space_group_symop_operation_xyz
1 'x, y, z'
2 '-x, -y, -z'

loop_
_atom_site_label
_atom_site_type_symbol
_atom_site_fract_x
_atom_site_fract_y
_atom_site_fract_z
_atom_site_U_iso_or_equiv
_atom_site_adp_type
_atom_site_occupancy
_atom_site_symmetry_multiplicity
_atom_site_calc_flag
_atom_site_refinement_flags
_atom_site_disorder_assembly
_atom_site_disorder_group
Cl1 Cl 0.64034(6) 0.81084(4) 0.14396(3) 0.04941(13) Uani 1 1 d . . .
Cl2 Cl 0.69845(6) 0.87797(4) -0.06397(3) 0.05268(13) Uani 1 1 d . . .
Cl3 Cl 0.77285(8) 0.61026(4) -0.00451(4) 0.06758(16) Uani 1 1 d . . .
C C 0.6391(2) 0.77149(15) 0.02749(11) 0.0372(3) Uani 1 1 d . . .
H H 0.5278 0.7792 0.0313 0.045 Uiso 1 1 calc R . .
O O 0.41473(11) 0.49549(9) 0.40510(7) 0.0304(2) Uani 1 1 d . . .
O0AA O 0.16521(12) 0.52263(9) 0.49892(8) 0.0345(2) Uani 1 1 d . . .
N N 0.60540(13) 0.12545(10) 0.51817(8) 0.0244(2) Uani 1 1 d . . .
N1AA N 0.34199(13) 0.15097(10) 0.63264(8) 0.0251(2) Uani 1 1 d . . .
O1AA O 0.46767(13) -0.25866(10) 0.84209(7) 0.0368(2) Uani 1 1 d . . .
C9AA C 0.37512(16) 0.32343(12) 0.51905(9) 0.0242(3) Uani 1 1 d . . .
C0BA C 0.54001(15) 0.24485(12) 0.48307(9) 0.0233(3) Uani 1 1 d . . .
C1BA C 0.64561(16) 0.29458(13) 0.40252(9) 0.0250(3) Uani 1 1 d . . .
C2BA C 0.57405(16) -0.04547(12) 0.63369(9) 0.0248(3) Uani 1 1 d . . .
C3BA C 0.50153(15) 0.08581(12) 0.59230(9) 0.0232(3) Uani 1 1 d . . .
N0AA N 0.11341(14) 0.33078(11) 0.63170(9) 0.0309(3) Uani 1 1 d . . .
H0AB H 0.0570 0.2947 0.6774 0.037 Uiso 1 1 calc R . .
H0AA H 0.0657 0.4065 0.6097 0.037 Uiso 1 1 calc R . .
C5BA C 0.73532(16) -0.12488(13) 0.58937(10) 0.0278(3) Uani 1 1 d . . .
H5B H 0.7989 -0.0960 0.5338 0.033 Uiso 1 1 calc R . .
C6BA C 0.27438(16) 0.26952(12) 0.59508(9) 0.0248(3) Uani 1 1 d . . .
C7BA C 0.57804(16) 0.41879(13) 0.36652(10) 0.0267(3) Uani 1 1 d . . .
N2AA N 0.24643(14) -0.24324(11) 1.05894(8) 0.0300(3) Uani 1 1 d . . .
N3AA N 0.12873(14) -0.20715(11) 1.27130(8) 0.0284(2) Uani 1 1 d . . .
C0CA C 0.66997(18) 0.47345(14) 0.29000(11) 0.0330(3) Uani 1 1 d . . .
H0C H 0.6225 0.5574 0.2679 0.040 Uiso 1 1 calc R . .
C1CA C 0.81156(16) 0.22311(13) 0.35884(10) 0.0288(3) Uani 1 1 d . . .
H1C H 0.8601 0.1400 0.3819 0.035 Uiso 1 1 calc R . .
C2CA C 0.83337(18) 0.40039(15) 0.24751(10) 0.0350(3) Uani 1 1 d . . .
H2C H 0.8966 0.4351 0.1958 0.042 Uiso 1 1 calc R . .
C3CA C 0.47895(17) -0.08898(13) 0.71754(9) 0.0264(3) Uani 1 1 d . . .
H3C H 0.3700 -0.0373 0.7463 0.032 Uiso 1 1 calc R . .
C4CA C 0.80141(17) -0.24777(13) 0.62825(10) 0.0312(3) Uani 1 1 d . . .
H4C H 0.9083 -0.3019 0.5975 0.037 Uiso 1 1 calc R . .
C5CA C 0.70891(18) -0.28980(13) 0.71246(10) 0.0319(3) Uani 1 1 d . . .
H5C H 0.7541 -0.3714 0.7389 0.038 Uiso 1 1 calc R . .
C6CA C 0.30778(16) 0.45059(13) 0.47700(10) 0.0270(3) Uani 1 1 d . . .
C7CA C 0.54832(17) -0.20982(13) 0.75754(10) 0.0290(3) Uani 1 1 d . . .
C8CA C 0.26805(17) -0.32211(13) 1.22405(10) 0.0308(3) Uani 1 1 d . . .
H8CB H 0.2731 -0.3961 1.2684 0.037 Uiso 1 1 calc R . .
H8CA H 0.3690 -0.3062 1.2115 0.037 Uiso 1 1 calc R . .
C9CA C 0.25236(19) -0.35332(13) 1.12756(10) 0.0326(3) Uani 1 1 d . . .
H9CB H 0.3451 -0.4302 1.0977 0.039 Uiso 1 1 calc R . .
H9CA H 0.1532 -0.3720 1.1402 0.039 Uiso 1 1 calc R . .
C0DA C 0.11821(19) -0.09662(13) 1.20349(10) 0.0339(3) Uani 1 1 d . . .
H0DA H 0.2147 -0.0744 1.1915 0.041 Uiso 1 1 calc R . .
H0DB H 0.0227 -0.0215 1.2336 0.041 Uiso 1 1 calc R . .
C1DA C 0.90403(17) 0.27523(15) 0.28149(10) 0.0328(3) Uani 1 1 d . . .
H1D H 1.0139 0.2264 0.2521 0.039 Uiso 1 1 calc R . .
C2DA C 0.29481(19) -0.19209(14) 0.87937(10) 0.0337(3) Uani 1 1 d . . .
H2DA H 0.2428 -0.1835 0.8276 0.040 Uiso 1 1 calc R . .
H2DB H 0.2708 -0.1055 0.9026 0.040 Uiso 1 1 calc R . .
C3DA C 0.10578(18) -0.12870(14) 1.10594(11) 0.0340(3) Uani 1 1 d . . .
H3DB H 0.0055 -0.1453 1.1174 0.041 Uiso 1 1 calc R . .
H3DA H 0.1009 -0.0546 1.0618 0.041 Uiso 1 1 calc R . .
C4DA C 0.2321(2) -0.27251(16) 0.96429(10) 0.0377(3) Uani 1 1 d . . .
H4DA H 0.1179 -0.2557 0.9712 0.045 Uiso 1 1 calc R . .
H4DB H 0.2936 -0.3644 0.9488 0.045 Uiso 1 1 calc R . .
C5DA C 0.1461(2) -0.17616(16) 1.36424(11) 0.0406(4) Uani 1 1 d . . .
H5DA H 0.2443 -0.1575 1.3505 0.061 Uiso 1 1 calc R . .
H5DC H 0.1522 -0.2493 1.4083 0.061 Uiso 1 1 calc R . .
H5DB H 0.0530 -0.1014 1.3948 0.061 Uiso 1 1 calc R . .

loop_
_atom_site_aniso_label
_atom_site_aniso_U_11
_atom_site_aniso_U_22
_atom_site_aniso_U_33
_atom_site_aniso_U_23
_atom_site_aniso_U_13
_atom_site_aniso_U_12
Cl1 0.0681(3) 0.0581(3) 0.0317(2) -0.00474(16) -0.00671(18) -0.0382(2)
Cl2 0.0695(3) 0.0471(2) 0.0378(2) 0.00727(16) -0.00202(18) -0.0300(2)
Cl3 0.0977(4) 0.0333(2) 0.0650(3) -0.00803(19) -0.0196(3) -0.0175(2)
C 0.0468(8) 0.0361(8) 0.0319(7) -0.0010(6) -0.0065(6) -0.0221(7)
O 0.0286(5) 0.0284(5) 0.0316(5) 0.0080(4) -0.0064(4) -0.0116(4)
O0AA 0.0279(5) 0.0279(5) 0.0408(6) 0.0063(4) -0.0062(4) -0.0074(4)
N 0.0271(5) 0.0259(5) 0.0211(5) 0.0013(4) -0.0066(4) -0.0112(4)
N1AA 0.0276(5) 0.0261(5) 0.0218(5) 0.0013(4) -0.0061(4) -0.0110(4)
O1AA 0.0430(6) 0.0348(5) 0.0303(5) 0.0124(4) -0.0103(4) -0.0153(4)
C9AA 0.0272(6) 0.0255(6) 0.0221(6) 0.0009(5) -0.0076(5) -0.0117(5)
C0BA 0.0272(6) 0.0256(6) 0.0206(6) -0.0001(5) -0.0086(5) -0.0120(5)
C1BA 0.0277(6) 0.0302(7) 0.0208(6) 0.0003(5) -0.0069(5) -0.0149(5)
C2BA 0.0309(7) 0.0256(6) 0.0218(6) 0.0005(5) -0.0109(5) -0.0120(5)
C3BA 0.0278(6) 0.0258(6) 0.0191(6) -0.0007(5) -0.0081(5) -0.0118(5)
N0AA 0.0254(6) 0.0281(6) 0.0320(6) 0.0056(5) -0.0014(5) -0.0090(5)
C5BA 0.0299(7) 0.0304(7) 0.0245(6) -0.0001(5) -0.0083(5) -0.0119(5)
C6BA 0.0281(6) 0.0254(6) 0.0221(6) -0.0004(5) -0.0068(5) -0.0111(5)
C7BA 0.0274(6) 0.0309(7) 0.0245(6) 0.0014(5) -0.0078(5) -0.0135(5)
N2AA 0.0396(6) 0.0309(6) 0.0227(5) 0.0057(4) -0.0087(5) -0.0180(5)
N3AA 0.0333(6) 0.0297(6) 0.0233(5) 0.0043(4) -0.0071(4) -0.0146(5)
C0CA 0.0371(8) 0.0364(7) 0.0301(7) 0.0088(6) -0.0108(6) -0.0199(6)
C1CA 0.0292(7) 0.0322(7) 0.0262(6) -0.0002(5) -0.0075(5) -0.0130(6)
C2CA 0.0380(8) 0.0472(8) 0.0254(7) 0.0051(6) -0.0052(6) -0.0259(7)
C3CA 0.0308(7) 0.0274(6) 0.0226(6) 0.0010(5) -0.0090(5) -0.0116(5)
C4CA 0.0324(7) 0.0299(7) 0.0299(7) -0.0021(5) -0.0120(6) -0.0068(6)
C5CA 0.0406(8) 0.0251(6) 0.0319(7) 0.0032(5) -0.0173(6) -0.0094(6)
C6CA 0.0291(7) 0.0268(6) 0.0265(6) 0.0022(5) -0.0068(5) -0.0132(5)
C7CA 0.0390(7) 0.0291(7) 0.0232(6) 0.0040(5) -0.0120(5) -0.0156(6)
C8CA 0.0324(7) 0.0310(7) 0.0282(7) 0.0080(5) -0.0100(5) -0.0119(6)
C9CA 0.0423(8) 0.0263(7) 0.0273(7) 0.0048(5) -0.0070(6) -0.0141(6)
C0DA 0.0440(8) 0.0266(7) 0.0297(7) 0.0042(5) -0.0093(6) -0.0132(6)
C1DA 0.0284(7) 0.0436(8) 0.0276(7) -0.0035(6) -0.0036(5) -0.0168(6)
C2DA 0.0435(8) 0.0381(7) 0.0246(7) 0.0064(6) -0.0116(6) -0.0206(6)
C3DA 0.0397(8) 0.0315(7) 0.0304(7) 0.0083(6) -0.0127(6) -0.0129(6)
C4DA 0.0544(9) 0.0433(8) 0.0259(7) 0.0056(6) -0.0114(6) -0.0307(7)
C5DA 0.0578(10) 0.0419(8) 0.0278(7) 0.0030(6) -0.0132(7) -0.0245(7)

loop_
_atom_type_symbol
_atom_type_description
_atom_type_scat_dispersion_real
_atom_type_scat_dispersion_imag
_atom_type_scat_source
C C 0.0181 0.0091 'International Tables Vol C Tables 4.2.6.8 and 6.1.1.4'
H H 0.0000 0.0000 'International Tables Vol C Tables 4.2.6.8 and 6.1.1.4'
N N 0.0311 0.0180 'International Tables Vol C Tables 4.2.6.8 and 6.1.1.4'
O O 0.0492 0.0322 'International Tables Vol C Tables 4.2.6.8 and 6.1.1.4'
Cl Cl 0.3639 0.7018 'International Tables Vol C Tables 4.2.6.8 and 6.1.1.4'

loop_
_geom_angle_atom_site_label_1
_geom_angle_atom_site_label_2
_geom_angle_atom_site_label_3
_geom_angle
_geom_angle_site_symmetry_1
_geom_angle_site_symmetry_3
_geom_angle_publ_flag
Cl1 C H 108.9 . . ?
Cl2 C Cl1 110.78(8) . . ?
Cl2 C Cl3 109.63(8) . . ?
Cl2 C H 108.9 . . ?
Cl3 C Cl1 109.81(9) . . ?
Cl3 C H 108.9 . . ?
O C7BA C1BA 121.72(11) . . ?
O C7BA C0CA 116.06(12) . . ?
O C6CA C9AA 117.61(11) . . ?
O0AA C6CA O 115.95(11) . . ?
O0AA C6CA C9AA 126.44(12) . . ?
N C0BA C9AA 123.07(11) . . ?
N C0BA C1BA 118.54(11) . . ?
N C3BA C2BA 115.89(11) . . ?
N1AA C3BA N 127.23(12) . . ?
N1AA C3BA C2BA 116.88(11) . . ?
N1AA C6BA C9AA 119.89(12) . . ?
O1AA C7CA C3CA 123.96(13) . . ?
O1AA C7CA C5CA 115.61(12) . . ?
O1AA C2DA H2DA 110.3 . . ?
O1AA C2DA H2DB 110.3 . . ?
O1AA C2DA C4DA 107.11(12) . . ?
C9AA C0BA C1BA 118.38(11) . . ?
C0BA N C3BA 115.46(11) . . ?
C0BA C9AA C6BA 116.77(11) . . ?
C0BA C9AA C6CA 121.42(11) . . ?
C1BA C7BA C0CA 122.22(13) . . ?
C1BA C1CA H1C 119.8 . . ?
C2BA C5BA H5B 120.1 . . ?
C2BA C3CA H3C 120.2 . . ?
C3BA N1AA C6BA 117.46(11) . . ?
N0AA C6BA N1AA 117.18(11) . . ?
N0AA C6BA C9AA 122.93(12) . . ?
H0AB N0AA H0AA 120.0 . . ?
C5BA C2BA C3BA 120.35(11) . . ?
C5BA C2BA C3CA 119.94(12) . . ?
C5BA C4CA H4C 119.8 . . ?
C6BA C9AA C6CA 121.71(12) . . ?
C6BA N0AA H0AB 120.0 . . ?
C6BA N0AA H0AA 120.0 . . ?
C7BA C1BA C0BA 118.56(12) . . ?
C7BA C1BA C1CA 118.06(12) . . ?
C7BA C0CA H0C 120.7 . . ?
N2AA C9CA C8CA 110.43(11) . . ?
N2AA C9CA H9CB 109.6 . . ?
N2AA C9CA H9CA 109.6 . . ?
N2AA C3DA C0DA 111.15(11) . . ?
N2AA C3DA H3DB 109.4 . . ?
N2AA C3DA H3DA 109.4 . . ?
N2AA C4DA C2DA 112.51(12) . . ?
N2AA C4DA H4DA 109.1 . . ?
N2AA C4DA H4DB 109.1 . . ?
N3AA C8CA H8CB 109.5 . . ?
N3AA C8CA H8CA 109.5 . . ?
N3AA C8CA C9CA 110.78(11) . . ?
N3AA C0DA H0DA 109.5 . . ?
N3AA C0DA H0DB 109.5 . . ?
N3AA C0DA C3DA 110.85(11) . . ?
N3AA C5DA H5DA 109.5 . . ?
N3AA C5DA H5DC 109.5 . . ?
N3AA C5DA H5DB 109.5 . . ?
C0CA C2CA H2C 119.8 . . ?
C0CA C2CA C1DA 120.44(13) . . ?
C1CA C1BA C0BA 123.38(12) . . ?
C1CA C1DA C2CA 120.25(13) . . ?
C1CA C1DA H1D 119.9 . . ?
C2CA C0CA C7BA 118.59(13) . . ?
C2CA C0CA H0C 120.7 . . ?
C2CA C1DA H1D 119.9 . . ?
C3CA C2BA C3BA 119.71(12) . . ?
C3CA C7CA C5CA 120.43(12) . . ?
C4CA C5BA C2BA 119.85(12) . . ?
C4CA C5BA H5B 120.1 . . ?
C4CA C5CA H5C 120.1 . . ?
C4CA C5CA C7CA 119.86(12) . . ?
C5CA C4CA C5BA 120.31(13) . . ?
C5CA C4CA H4C 119.8 . . ?
C6CA O C7BA 122.06(10) . . ?
C7CA O1AA C2DA 117.08(10) . . ?
C7CA C3CA C2BA 119.53(12) . . ?
C7CA C3CA H3C 120.2 . . ?
C7CA C5CA H5C 120.1 . . ?
C8CA N3AA C5DA 110.48(11) . . ?
C8CA C9CA H9CB 109.6 . . ?
C8CA C9CA H9CA 109.6 . . ?
H8CB C8CA H8CA 108.1 . . ?
C9CA N2AA C4DA 111.07(11) . . ?
C9CA C8CA H8CB 109.5 . . ?
C9CA C8CA H8CA 109.5 . . ?
H9CB C9CA H9CA 108.1 . . ?
C0DA N3AA C8CA 109.51(10) . . ?
C0DA N3AA C5DA 110.24(11) . . ?
C0DA C3DA H3DB 109.4 . . ?
C0DA C3DA H3DA 109.4 . . ?
H0DA C0DA H0DB 108.1 . . ?
C1DA C1CA C1BA 120.42(13) . . ?
C1DA C1CA H1C 119.8 . . ?
C1DA C2CA H2C 119.8 . . ?
C2DA C4DA H4DA 109.1 . . ?
C2DA C4DA H4DB 109.1 . . ?
H2DA C2DA H2DB 108.5 . . ?
C3DA N2AA C9CA 108.35(11) . . ?
C3DA N2AA C4DA 110.25(11) . . ?
C3DA C0DA H0DA 109.5 . . ?
C3DA C0DA H0DB 109.5 . . ?
H3DB C3DA H3DA 108.0 . . ?
C4DA C2DA H2DA 110.3 . . ?
C4DA C2DA H2DB 110.3 . . ?
H4DA C4DA H4DB 107.8 . . ?
H5DA C5DA H5DC 109.5 . . ?
H5DA C5DA H5DB 109.5 . . ?
H5DC C5DA H5DB 109.5 . . ?

loop_
_geom_bond_atom_site_label_1
_geom_bond_atom_site_label_2
_geom_bond_distance
_geom_bond_site_symmetry_2
_geom_bond_publ_flag
Cl1 C 1.7566(15) . ?
Cl2 C 1.7531(15) . ?
Cl3 C 1.7554(16) . ?
C H 0.9800 . ?
O C7BA 1.3821(16) . ?
O C6CA 1.3752(16) . ?
O0AA C6CA 1.2109(17) . ?
N C0BA 1.3384(17) . ?
N C3BA 1.3430(17) . ?
N1AA C3BA 1.3327(17) . ?
N1AA C6BA 1.3497(17) . ?
O1AA C7CA 1.3736(17) . ?
O1AA C2DA 1.4264(18) . ?
C9AA C0BA 1.3938(18) . ?
C9AA C6BA 1.4261(18) . ?
C9AA C6CA 1.4489(18) . ?
C0BA C1BA 1.4592(17) . ?
C1BA C7BA 1.3887(19) . ?
C1BA C1CA 1.3978(19) . ?
C2BA C3BA 1.4890(17) . ?
C2BA C5BA 1.3899(19) . ?
C2BA C3CA 1.3991(18) . ?
N0AA H0AB 0.8600 . ?
N0AA H0AA 0.8600 . ?
N0AA C6BA 1.3298(17) . ?
C5BA H5B 0.9300 . ?
C5BA C4CA 1.3914(19) . ?
C7BA C0CA 1.3896(19) . ?
N2AA C9CA 1.4659(17) . ?
N2AA C3DA 1.4639(19) . ?
N2AA C4DA 1.4688(18) . ?
N3AA C8CA 1.4625(18) . ?
N3AA C0DA 1.4603(17) . ?
N3AA C5DA 1.4653(18) . ?
C0CA H0C 0.9300 . ?
C0CA C2CA 1.381(2) . ?
C1CA H1C 0.9300 . ?
C1CA C1DA 1.3827(19) . ?
C2CA H2C 0.9300 . ?
C2CA C1DA 1.391(2) . ?
C3CA H3C 0.9300 . ?
C3CA C7CA 1.3873(18) . ?
C4CA H4C 0.9300 . ?
C4CA C5CA 1.383(2) . ?
C5CA H5C 0.9300 . ?
C5CA C7CA 1.389(2) . ?
C8CA H8CB 0.9700 . ?
C8CA H8CA 0.9700 . ?
C8CA C9CA 1.507(2) . ?
C9CA H9CB 0.9700 . ?
C9CA H9CA 0.9700 . ?
C0DA H0DA 0.9700 . ?
C0DA H0DB 0.9700 . ?
C0DA C3DA 1.512(2) . ?
C1DA H1D 0.9300 . ?
C2DA H2DA 0.9700 . ?
C2DA H2DB 0.9700 . ?
C2DA C4DA 1.5141(19) . ?
C3DA H3DB 0.9700 . ?
C3DA H3DA 0.9700 . ?
C4DA H4DA 0.9700 . ?
C4DA H4DB 0.9700 . ?
C5DA H5DA 0.9600 . ?
C5DA H5DC 0.9600 . ?
C5DA H5DB 0.9600 . ?

loop_
_geom_torsion_atom_site_label_1
_geom_torsion_atom_site_label_2
_geom_torsion_atom_site_label_3
_geom_torsion_atom_site_label_4
_geom_torsion
_geom_torsion_site_symmetry_1
_geom_torsion_site_symmetry_2
_geom_torsion_site_symmetry_3
_geom_torsion_site_symmetry_4
_geom_torsion_publ_flag
O C7BA C0CA C2CA -178.98(12) . . . . ?
N C0BA C1BA C7BA -179.59(11) . . . . ?
N C0BA C1BA C1CA 1.01(19) . . . . ?
O1AA C2DA C4DA N2AA 84.93(15) . . . . ?
C9AA C0BA C1BA C7BA 1.18(18) . . . . ?
C9AA C0BA C1BA C1CA -178.21(12) . . . . ?
C0BA N C3BA N1AA 1.35(18) . . . . ?
C0BA N C3BA C2BA -178.43(10) . . . . ?
C0BA C9AA C6BA N1AA 3.84(18) . . . . ?
C0BA C9AA C6BA N0AA -175.87(12) . . . . ?
C0BA C9AA C6CA O -4.71(18) . . . . ?
C0BA C9AA C6CA O0AA 175.42(13) . . . . ?
C0BA C1BA C7BA O 0.10(18) . . . . ?
C0BA C1BA C7BA C0CA -179.99(12) . . . . ?
C0BA C1BA C1CA C1DA 178.84(12) . . . . ?
C1BA C7BA C0CA C2CA 1.1(2) . . . . ?
C1BA C1CA C1DA C2CA 1.1(2) . . . . ?
C2BA C5BA C4CA C5CA -1.8(2) . . . . ?
C2BA C3CA C7CA O1AA 176.97(12) . . . . ?
C2BA C3CA C7CA C5CA -2.73(19) . . . . ?
C3BA N C0BA C9AA -0.90(17) . . . . ?
C3BA N C0BA C1BA 179.92(11) . . . . ?
C3BA N1AA C6BA C9AA -3.52(17) . . . . ?
C3BA N1AA C6BA N0AA 176.20(11) . . . . ?
C3BA C2BA C5BA C4CA -179.52(11) . . . . ?
C3BA C2BA C3CA C7CA -178.21(11) . . . . ?
C5BA C2BA C3BA N -6.61(17) . . . . ?
C5BA C2BA C3BA N1AA 173.59(11) . . . . ?
C5BA C2BA C3CA C7CA 1.93(19) . . . . ?
C5BA C4CA C5CA C7CA 1.1(2) . . . . ?
C6BA N1AA C3BA N 0.91(19) . . . . ?
C6BA N1AA C3BA C2BA -179.32(10) . . . . ?
C6BA C9AA C0BA N -1.57(18) . . . . ?
C6BA C9AA C0BA C1BA 177.61(11) . . . . ?
C6BA C9AA C6CA O 178.99(11) . . . . ?
C6BA C9AA C6CA O0AA -0.9(2) . . . . ?
C7BA O C6CA O0AA -174.02(12) . . . . ?
C7BA O C6CA C9AA 6.09(18) . . . . ?
C7BA C1BA C1CA C1DA -0.56(19) . . . . ?
C7BA C0CA C2CA C1DA -0.5(2) . . . . ?
N3AA C8CA C9CA N2AA 59.81(15) . . . . ?
N3AA C0DA C3DA N2AA -58.09(16) . . . . ?
C0CA C2CA C1DA C1CA -0.6(2) . . . . ?
C1CA C1BA C7BA O 179.53(11) . . . . ?
C1CA C1BA C7BA C0CA -0.6(2) . . . . ?
C3CA C2BA C3BA N 173.53(11) . . . . ?
C3CA C2BA C3BA N1AA -6.27(17) . . . . ?
C3CA C2BA C5BA C4CA 0.34(19) . . . . ?
C4CA C5CA C7CA O1AA -178.48(12) . . . . ?
C4CA C5CA C7CA C3CA 1.2(2) . . . . ?
C6CA O C7BA C1BA -3.94(19) . . . . ?
C6CA O C7BA C0CA 176.15(12) . . . . ?
C6CA C9AA C0BA N -178.05(11) . . . . ?
C6CA C9AA C0BA C1BA 1.14(18) . . . . ?
C6CA C9AA C6BA N1AA -179.69(11) . . . . ?
C6CA C9AA C6BA N0AA 0.6(2) . . . . ?
C7CA O1AA C2DA C4DA 173.41(11) . . . . ?
C8CA N3AA C0DA C3DA 56.42(15) . . . . ?
C9CA N2AA C3DA C0DA 58.37(15) . . . . ?
C9CA N2AA C4DA C2DA -156.15(13) . . . . ?
C0DA N3AA C8CA C9CA -57.51(14) . . . . ?
C2DA O1AA C7CA C3CA 12.19(19) . . . . ?
C2DA O1AA C7CA C5CA -168.10(12) . . . . ?
C3DA N2AA C9CA C8CA -59.08(15) . . . . ?
C3DA N2AA C4DA C2DA 83.73(15) . . . . ?
C4DA N2AA C9CA C8CA 179.68(12) . . . . ?
C4DA N2AA C3DA C0DA -179.89(11) . . . . ?
C5DA N3AA C8CA C9CA -179.12(11) . . . . ?
C5DA N3AA C0DA C3DA 178.17(12) . . . . ?
